data_7025748
loop_
_publ_author_name
'Scott, Greig'
'McAnaw, Amelia'
'McKay, David'
'Boyd, Alan S. F.'
'Ellis, David'
'Rosair, Georgina M.'
'Macgregor, Stuart A.'
'Welch, Alan J.'
'Laschi, Franco'
'Rossi, Fulvio'
'Zanello, Piero'

_publ_section_title
;
 Supraicosahedral indenyl cobaltacarboranes.
;
_journal_issue 22
_journal_name_full 'Dalton transactions (Cambridge, England : 2003)'
_journal_page_first 5286
_journal_page_last 5300
_journal_paper_doi 10.1039/c003067h
_journal_volume 39
_journal_year 2010
_chemical_formula_moiety 'C11 H19 B10 Co'
_chemical_formula_sum 'C11 H19 B10 Co'
_chemical_formula_weight 318.29
_space_group_IT_number 62
_symmetry_cell_setting orthorhombic
_symmetry_space_group_name_Hall '-P 2ac 2n'
_symmetry_space_group_name_H-M 'P n m a'
_atom_sites_solution_hydrogens geom
_atom_sites_solution_primary direct
_atom_sites_solution_secondary difmap
_audit_creation_method SHELXL-97
_cell_angle_alpha 90.00
_cell_angle_beta 90.00
_cell_angle_gamma 90.00
_cell_formula_units_Z 4
_cell_length_a 17.3192(17)
_cell_length_b 11.7891(11)
_cell_length_c 7.2997(7)
_cell_measurement_reflns_used 9222
_cell_measurement_temperature 100(2)
_cell_measurement_theta_max 26.53
_cell_measurement_theta_min 2.35
_cell_volume 1490.4(2)
_computing_cell_refinement 'Bruker SAINT'
_computing_data_collection 'Bruker APEX2'
_computing_data_reduction 'Bruker SAINT'
_computing_molecular_graphics 'Bruker SHELXTL'
_computing_publication_material 'Bruker SHELXTL'
_computing_structure_refinement 'SHELXL-97 (Sheldrick, 1997)'
_computing_structure_solution 'SHELXS-97 (Sheldrick, 1990)'
_diffrn_ambient_temperature 100(2)
_diffrn_measured_fraction_theta_full 0.999
_diffrn_measured_fraction_theta_max 0.998
_diffrn_measurement_device_type 'Bruker APEX-II CCD'
_diffrn_measurement_method '\f and \w scans'
_diffrn_radiation_monochromator graphite
_diffrn_radiation_source 'fine-focus sealed tube'
_diffrn_radiation_type MoK\a
_diffrn_radiation_wavelength 0.71073
_diffrn_reflns_av_R_equivalents 0.0471
_diffrn_reflns_av_sigmaI/netI 0.0230
_diffrn_reflns_limit_h_max 23
_diffrn_reflns_limit_h_min -22
_diffrn_reflns_limit_k_max 15
_diffrn_reflns_limit_k_min -15
_diffrn_reflns_limit_l_max 9
_diffrn_reflns_limit_l_min -9
_diffrn_reflns_number 31925
_diffrn_reflns_theta_full 25.00
_diffrn_reflns_theta_max 28.36
_diffrn_reflns_theta_min 2.35
_exptl_absorpt_coefficient_mu 1.131
_exptl_absorpt_correction_T_max 0.9562
_exptl_absorpt_correction_T_min 0.5599
_exptl_absorpt_correction_type multi-scan
_exptl_absorpt_process_details 'SADABS (Bruker, 2008)'
_exptl_crystal_colour red
_exptl_crystal_density_diffrn 1.418
_exptl_crystal_density_method 'not measured'
_exptl_crystal_description PLATE
_exptl_crystal_F_000 648
_exptl_crystal_size_max 0.58
_exptl_crystal_size_mid 0.32
_exptl_crystal_size_min 0.04
_refine_diff_density_max 1.229
_refine_diff_density_min -2.541
_refine_diff_density_rms 0.123
_refine_ls_extinction_method none
_refine_ls_goodness_of_fit_ref 1.367
_refine_ls_hydrogen_treatment mixed
_refine_ls_matrix_type full
_refine_ls_number_parameters 137
_refine_ls_number_reflns 1945
_refine_ls_number_restraints 17
_refine_ls_restrained_S_all 1.386
_refine_ls_R_factor_all 0.0774
_refine_ls_R_factor_gt 0.0710
_refine_ls_shift/su_max 0.000
_refine_ls_shift/su_mean 0.000
_refine_ls_structure_factor_coef Fsqd
_refine_ls_weighting_details 'calc w=1/[\s^2^(Fo^2^)+(0.0000P)^2^+10.5368P] where P=(Fo^2^+2Fc^2^)/3'
_refine_ls_weighting_scheme calc
_refine_ls_wR_factor_gt 0.1645
_refine_ls_wR_factor_ref 0.1663
_reflns_number_gt 1743
_reflns_number_total 1945
_reflns_threshold_expression >2sigma(I)
_cod_data_source_file c003067h.txt
_cod_data_source_block 2676m
_cod_depositor_comments
;
The following automatic conversions were performed:

'_symmetry_cell_setting' value 'Orthorhombic' changed to
'orthorhombic' according to
/home/saulius/struct/CIF-dictionaries/cif_core.dic dictionary named
'cif_core.dic' version 2.4.2 from 2011-04-26.

Automatic conversion script
Id: cif_fix_values 1891 2012-01-12 08:04:46Z andrius 
;
_cod_original_sg_symbol_H-M Pnma
_cod_database_code 7025748

loop_
_symmetry_equiv_pos_as_xyz
'x, y, z'
'-x+1/2, -y, z+1/2'
'-x, y+1/2, -z'
'x+1/2, -y+1/2, -z+1/2'
'-x, -y, -z'
'x-1/2, y, -z-1/2'
'x, -y-1/2, z'
'-x-1/2, y-1/2, z-1/2'

loop_
_atom_site_label
_atom_site_type_symbol
_atom_site_fract_x
_atom_site_fract_y
_atom_site_fract_z
_atom_site_U_iso_or_equiv
_atom_site_adp_type
_atom_site_occupancy
_atom_site_symmetry_multiplicity
_atom_site_calc_flag
_atom_site_refinement_flags
Co4 Co 0.76477(5) 0.7500 0.80157(11) 0.0196(2) Uani 1 2 d S
C1 C 0.7280(6) 0.8432(9) 1.0290(13) 0.028(3) Uani 0.50 1 d PD
H1 H 0.759(6) 0.896(8) 1.128(12) 0.034 Uiso 0.50 1 d PD
B2 B 0.6930(4) 0.8937(7) 0.8804(10) 0.0420(19) Uani 1 1 d D
H2 H 0.713(3) 0.982(2) 0.873(9) 0.050 Uiso 1 1 d D
B3 B 0.7163(7) 0.7810(9) 1.0722(15) 0.026(4) Uani 0.50 1 d PDU
H3 H 0.750(5) 0.808(9) 1.194(9) 0.031 Uiso 0.50 1 d PD
B5 B 0.6249(3) 0.8307(6) 1.0546(7) 0.0263(12) Uani 1 1 d D
H5 H 0.604(3) 0.874(4) 1.178(5) 0.032 Uiso 1 1 d D
B6 B 0.6687(3) 0.8262(5) 0.6708(7) 0.0211(11) Uani 1 1 d D
H6 H 0.672(3) 0.867(4) 0.537(4) 0.025 Uiso 1 1 d D
B9 B 0.5957(3) 0.8720(5) 0.8252(8) 0.0239(11) Uani 1 1 d D
H9 H 0.555(2) 0.941(3) 0.792(7) 0.029 Uiso 1 1 d D
B11 B 0.5576(4) 0.7500 0.9313(10) 0.0185(14) Uani 1 2 d SD
H11 H 0.4957(15) 0.7500 0.962(10) 0.022 Uiso 1 2 d SD
C12 C 0.5873(4) 0.7500 0.7086(9) 0.0205(13) Uani 1 2 d SD
H12 H 0.545(3) 0.7500 0.598(7) 0.025 Uiso 1 2 d SD
C40 C 0.8795(2) 0.8116(4) 0.8461(6) 0.0161(9) Uani 1 1 d .
C41 C 0.8466(3) 0.8475(5) 0.6744(6) 0.0262(11) Uani 1 1 d .
H41 H 0.8399 0.9278 0.6333 0.031 Uiso 1 1 calc R
C42 C 0.8296(4) 0.7500 0.5703(9) 0.0274(17) Uani 1 2 d S
H42 H 0.8089 0.7500 0.4424 0.033 Uiso 1 2 calc SR
C43 C 0.9077(3) 0.8713(4) 1.0008(6) 0.0198(9) Uani 1 1 d .
H43 H 0.9079 0.9519 1.0030 0.024 Uiso 1 1 calc R
C44 C 0.9344(3) 0.8105(4) 1.1464(6) 0.0207(10) Uani 1 1 d .
H44 H 0.9535 0.8497 1.2506 0.025 Uiso 1 1 calc R

loop_
_atom_site_aniso_label
_atom_site_aniso_U_11
_atom_site_aniso_U_22
_atom_site_aniso_U_33
_atom_site_aniso_U_23
_atom_site_aniso_U_13
_atom_site_aniso_U_12
Co4 0.0116(4) 0.0388(5) 0.0082(4) 0.000 0.0003(3) 0.000
C1 0.018(5) 0.046(8) 0.021(5) -0.019(5) 0.005(4) -0.010(5)
B2 0.021(3) 0.054(4) 0.051(4) -0.038(4) 0.012(3) -0.006(3)
B3 0.015(4) 0.049(11) 0.015(4) -0.010(5) 0.004(4) -0.010(5)
B5 0.022(3) 0.040(3) 0.018(2) -0.009(2) 0.005(2) -0.006(2)
B6 0.019(2) 0.028(3) 0.017(2) 0.002(2) 0.0037(19) 0.000(2)
B9 0.022(2) 0.026(3) 0.024(3) 0.002(2) 0.008(2) 0.003(2)
B11 0.015(3) 0.029(4) 0.011(3) 0.000 0.002(3) 0.000
C12 0.014(3) 0.036(4) 0.012(3) 0.000 -0.002(2) 0.000
C40 0.0139(19) 0.022(2) 0.0127(18) 0.0046(17) 0.0004(15) -0.0011(17)
C41 0.019(2) 0.047(3) 0.013(2) 0.014(2) 0.0021(17) 0.006(2)
C42 0.016(3) 0.058(5) 0.008(3) 0.000 0.001(2) 0.000
C43 0.020(2) 0.019(2) 0.020(2) 0.0003(19) 0.0033(17) -0.0023(18)
C44 0.017(2) 0.033(3) 0.0124(18) -0.0028(19) -0.0012(16) -0.0030(19)

loop_
_atom_type_symbol
_atom_type_description
_atom_type_scat_dispersion_real
_atom_type_scat_dispersion_imag
_atom_type_scat_source
C C 0.0033 0.0016 'International Tables Vol C Tables 4.2.6.8 and 6.1.1.4'
H H 0.0000 0.0000 'International Tables Vol C Tables 4.2.6.8 and 6.1.1.4'
B B 0.0013 0.0007 'International Tables Vol C Tables 4.2.6.8 and 6.1.1.4'
Co Co 0.3494 0.9721 'International Tables Vol C Tables 4.2.6.8 and 6.1.1.4'

loop_
_geom_angle_atom_site_label_1
_geom_angle_atom_site_label_2
_geom_angle_atom_site_label_3
_geom_angle
_geom_angle_site_symmetry_1
_geom_angle_site_symmetry_3
C42 Co4 C41 40.45(18) . 7_575
C42 Co4 C41 40.45(18) . .
C41 Co4 C41 68.3(3) 7_575 .
C42 Co4 C1 146.1(3) . .
C41 Co4 C1 150.0(3) 7_575 .
C41 Co4 C1 106.0(3) . .
C42 Co4 C1 146.1(3) . 7_575
C41 Co4 C1 106.0(3) 7_575 7_575
C41 Co4 C1 150.0(3) . 7_575
C1 Co4 C1 63.4(6) . 7_575
C42 Co4 B6 93.4(2) . 7_575
C41 Co4 B6 95.85(19) 7_575 7_575
C41 Co4 B6 125.29(19) . 7_575
C1 Co4 B6 110.0(3) . 7_575
C1 Co4 B6 84.0(3) 7_575 7_575
C42 Co4 B6 93.4(2) . .
C41 Co4 B6 125.29(19) 7_575 .
C41 Co4 B6 95.85(19) . .
C1 Co4 B6 84.0(3) . .
C1 Co4 B6 110.0(3) 7_575 .
B6 Co4 B6 50.2(3) 7_575 .
C42 Co4 C40 67.2(2) . .
C41 Co4 C40 67.44(18) 7_575 .
C41 Co4 C40 40.15(16) . .
C1 Co4 C40 89.1(3) . .
C1 Co4 C40 109.9(3) 7_575 .
B6 Co4 C40 160.32(18) 7_575 .
B6 Co4 C40 130.85(19) . .
C42 Co4 C40 67.2(2) . 7_575
C41 Co4 C40 40.15(16) 7_575 7_575
C41 Co4 C40 67.44(18) . 7_575
C1 Co4 C40 109.9(3) . 7_575
C1 Co4 C40 89.1(3) 7_575 7_575
B6 Co4 C40 130.85(19) 7_575 7_575
B6 Co4 C40 160.32(18) . 7_575
C40 Co4 C40 39.6(2) . 7_575
C42 Co4 B3 165.7(3) . .
C41 Co4 B3 140.6(3) 7_575 .
C41 Co4 B3 125.7(3) . .
C1 Co4 B3 22.1(4) . .
C1 Co4 B3 41.4(4) 7_575 .
B6 Co4 B3 100.2(3) 7_575 .
B6 Co4 B3 92.0(3) . .
C40 Co4 B3 99.4(3) . .
C40 Co4 B3 106.1(3) 7_575 .
C42 Co4 B3 165.7(3) . 7_575
C41 Co4 B3 125.7(3) 7_575 7_575
C41 Co4 B3 140.6(3) . 7_575
C1 Co4 B3 41.4(4) . 7_575
C1 Co4 B3 22.1(4) 7_575 7_575
B6 Co4 B3 92.0(3) 7_575 7_575
B6 Co4 B3 100.2(3) . 7_575
C40 Co4 B3 106.1(3) . 7_575
C40 Co4 B3 99.4(3) 7_575 7_575
B3 Co4 B3 19.3(6) . 7_575
C42 Co4 B2 122.4(2) . .
C41 Co4 B2 162.0(3) 7_575 .
C41 Co4 B2 94.5(2) . .
C1 Co4 B2 37.6(3) . .
C1 Co4 B2 91.4(4) 7_575 .
B6 Co4 B2 90.0(2) 7_575 .
B6 Co4 B2 48.8(2) . .
C40 Co4 B2 103.1(2) . .
C40 Co4 B2 138.9(2) 7_575 .
B3 Co4 B2 53.8(3) . .
B3 Co4 B2 70.8(4) 7_575 .
B3 C1 B2 125.3(14) . .
B3 C1 B3 12.7(7) . 7_575
B2 C1 B3 121.6(9) . 7_575
B3 C1 B5 69.1(11) . .
B2 C1 B5 71.4(6) . .
B3 C1 B5 76.5(6) 7_575 .
B3 C1 Co4 84.9(12) . .
B2 C1 Co4 74.7(5) . .
B3 C1 Co4 72.4(7) 7_575 .
B5 C1 Co4 110.0(5) . .
B3 C1 H1 112(6) . .
B2 C1 H1 119(6) . .
B3 C1 H1 119(6) 7_575 .
B5 C1 H1 118(6) . .
Co4 C1 H1 132(6) . .
B3 C1 H3 56(4) . .
B2 C1 H3 167(5) . .
B3 C1 H3 63(4) 7_575 .
B5 C1 H3 99(4) . .
Co4 C1 H3 118(4) . .
H1 C1 H3 56(6) . .
C1 B2 B9 122.8(7) . .
C1 B2 B6 126.1(7) . .
B9 B2 B6 60.5(3) . .
C1 B2 B5 64.8(6) . .
B9 B2 B5 59.8(3) . .
B6 B2 B5 104.8(4) . .
C1 B2 B3 19.9(6) . .
B9 B2 B3 105.2(5) . .
B6 B2 B3 111.0(5) . .
B5 B2 B3 52.0(4) . .
C1 B2 Co4 67.7(5) . .
B9 B2 Co4 112.0(4) . .
B6 B2 Co4 63.8(3) . .
B5 B2 Co4 103.2(4) . .
B3 B2 Co4 63.1(4) . .
C1 B2 H2 108(4) . .
B9 B2 H2 115(3) . .
B6 B2 H2 117(4) . .
B5 B2 H2 127(3) . .
B3 B2 H2 127(4) . .
Co4 B2 H2 123(3) . .
B3 B3 C1 152.9(12) 7_575 .
B3 B3 C1 14.4(6) 7_575 7_575
C1 B3 C1 138.5(17) . 7_575
B3 B3 B5 110.2(4) 7_575 .
C1 B3 B5 83.9(13) . .
C1 B3 B5 116.4(8) 7_575 .
B3 B3 B2 132.4(4) 7_575 .
C1 B3 B2 34.8(10) . .
C1 B3 B2 122.1(8) 7_575 .
B5 B3 B2 61.4(5) . .
B3 B3 B5 50.3(4) 7_575 7_575
C1 B3 B5 137.2(14) . 7_575
C1 B3 B5 58.1(6) 7_575 7_575
B5 B3 B5 59.9(5) . 7_575
B2 B3 B5 103.2(6) . 7_575
B3 B3 Co4 80.3(3) 7_575 .
C1 B3 Co4 72.9(11) . .
C1 B3 Co4 66.2(6) 7_575 .
B5 B3 Co4 110.5(6) . .
B2 B3 Co4 63.1(4) . .
B5 B3 Co4 97.6(5) 7_575 .
B3 B3 H1 148(4) 7_575 .
C1 B3 H1 39(4) . .
C1 B3 H1 144(4) 7_575 .
B5 B3 H1 99(4) . .
B2 B3 H1 73(4) . .
B5 B3 H1 156(4) 7_575 .
Co4 B3 H1 101(4) . .
B3 B3 H3 107(6) 7_575 .
C1 B3 H3 86(6) . .
C1 B3 H3 112(6) 7_575 .
B5 B3 H3 117(6) . .
B2 B3 H3 119(6) . .
B5 B3 H3 129(6) 7_575 .
Co4 B3 H3 125(6) . .
H1 B3 H3 47(6) . .
B3 B5 B11 118.2(5) . .
B3 B5 C1 27.0(5) . .
B11 B5 C1 130.6(5) . .
B3 B5 B9 115.1(5) . .
B11 B5 B9 59.1(3) . .
C1 B5 B9 99.2(5) . .
B3 B5 B2 66.6(4) . .
B11 B5 B2 106.5(4) . .
C1 B5 B2 43.8(4) . .
B9 B5 B2 56.5(3) . .
B3 B5 B5 69.8(4) . 7_575
B11 B5 B5 57.1(3) . 7_575
C1 B5 B5 94.7(4) . 7_575
B9 B5 B5 105.6(3) . 7_575
B2 B5 B5 113.2(3) . 7_575
B3 B5 B3 19.4(6) . 7_575
B11 B5 B3 101.3(5) . 7_575
C1 B5 B3 45.4(4) . 7_575
B9 B5 B3 116.3(4) . 7_575
B2 B5 B3 79.3(4) . 7_575
B5 B5 B3 50.3(4) 7_575 7_575
B3 B5 H5 114(3) . .
B11 B5 H5 118(3) . .
C1 B5 H5 111(3) . .
B9 B5 H5 123(3) . .
B2 B5 H5 125(3) . .
B5 B5 H5 118(3) 7_575 .
B3 B5 H5 120(3) 7_575 .
C12 B6 B2 107.1(4) . .
C12 B6 B9 57.7(3) . .
B2 B6 B9 59.1(3) . .
C12 B6 B6 58.0(2) . 7_575
B2 B6 B6 116.6(3) . 7_575
B9 B6 B6 107.7(3) . 7_575
C12 B6 Co4 110.8(3) . .
B2 B6 Co4 67.4(3) . .
B9 B6 Co4 113.7(3) . .
B6 B6 Co4 64.92(16) 7_575 .
C12 B6 H6 115(3) . .
B2 B6 H6 124(3) . .
B9 B6 H6 118(3) . .
B6 B6 H6 116(3) 7_575 .
Co4 B6 H6 123(3) . .
C12 B9 B2 109.0(4) . .
C12 B9 B11 59.4(3) . .
B2 B9 B11 112.2(5) . .
C12 B9 B6 58.6(3) . .
B2 B9 B6 60.4(3) . .
B11 B9 B6 107.3(4) . .
C12 B9 B5 105.2(4) . .
B2 B9 B5 63.8(4) . .
B11 B9 B5 58.7(4) . .
B6 B9 B5 107.7(4) . .
C12 B9 H9 118(3) . .
B2 B9 H9 124(3) . .
B11 B9 H9 118(3) . .
B6 B9 H9 123(3) . .
B5 B9 H9 125(3) . .
C12 B11 B5 106.8(4) . .
C12 B11 B5 106.8(4) . 7_575
B5 B11 B5 65.7(5) . 7_575
C12 B11 B9 57.9(3) . 7_575
B5 B11 B9 114.8(5) . 7_575
B5 B11 B9 62.2(3) 7_575 7_575
C12 B11 B9 57.9(3) . .
B5 B11 B9 62.2(3) . .
B5 B11 B9 114.8(5) 7_575 .
B9 B11 B9 109.5(5) 7_575 .
C12 B11 H11 119(4) . .
B5 B11 H11 123(3) . .
B5 B11 H11 123(3) 7_575 .
B9 B11 H11 117.1(17) 7_575 .
B9 B11 H11 117.1(16) . .
B9 C12 B9 118.1(5) . 7_575
B9 C12 B6 117.8(4) . 7_575
B9 C12 B6 63.7(3) 7_575 7_575
B9 C12 B6 63.7(3) . .
B9 C12 B6 117.8(4) 7_575 .
B6 C12 B6 64.1(4) 7_575 .
B9 C12 B11 62.8(3) . .
B9 C12 B11 62.8(3) 7_575 .
B6 C12 B11 114.0(4) 7_575 .
B6 C12 B11 114.0(4) . .
B9 C12 H12 115.6(13) . .
B9 C12 H12 115.6(13) 7_575 .
B6 C12 H12 116(3) 7_575 .
B6 C12 H12 116(3) . .
B11 C12 H12 120(4) . .
C43 C40 C41 133.1(5) . .
C43 C40 C40 119.8(3) . 7_575
C41 C40 C40 107.1(3) . 7_575
C43 C40 Co4 127.5(3) . .
C41 C40 Co4 66.4(3) . .
C40 C40 Co4 70.18(12) 7_575 .
C42 C41 C40 108.2(5) . .
C42 C41 Co4 69.0(3) . .
C40 C41 Co4 73.4(3) . .
C42 C41 H41 125.9 . .
C40 C41 H41 125.9 . .
Co4 C41 H41 125.9 . .
C41 C42 C41 109.3(6) . 7_575
C41 C42 Co4 70.5(3) . .
C41 C42 Co4 70.5(3) 7_575 .
C41 C42 H42 125.3 . .
C41 C42 H42 125.3 7_575 .
Co4 C42 H42 125.3 . .
C44 C43 C40 118.4(4) . .
C44 C43 H43 120.8 . .
C40 C43 H43 120.8 . .
C43 C44 C44 121.8(3) . 7_575
C43 C44 H44 119.1 . .
C44 C44 H44 119.1 7_575 .

loop_
_geom_bond_atom_site_label_1
_geom_bond_atom_site_label_2
_geom_bond_distance
_geom_bond_site_symmetry_2
Co4 C42 2.028(7) .
Co4 C41 2.048(5) 7_575
Co4 C41 2.048(5) .
Co4 C1 2.090(10) .
Co4 C1 2.090(10) 7_575
Co4 B6 2.119(5) 7_575
Co4 B6 2.119(5) .
Co4 C40 2.141(4) .
Co4 C40 2.141(4) 7_575
Co4 B3 2.178(11) .
Co4 B3 2.178(11) 7_575
Co4 B2 2.179(7) .
C1 B3 0.823(14) .
C1 B2 1.378(12) .
C1 B3 1.512(15) 7_575
C1 B5 1.801(12) .
C1 H1 1.09(2) .
C1 H3 1.33(7) .
B2 B9 1.752(8) .
B2 B6 1.776(8) .
B2 B5 1.886(9) .
B2 B3 1.972(12) .
B2 H2 1.10(2) .
B3 B3 0.73(2) 7_575
B3 C1 1.512(15) 7_575
B3 B5 1.692(13) .
B3 B5 2.062(12) 7_575
B3 H1 1.60(6) .
B3 H3 1.11(2) .
B5 B11 1.753(8) .
B5 B9 1.816(8) .
B5 B5 1.902(13) 7_575
B5 B3 2.062(12) 7_575
B5 H5 1.10(2) .
B6 C12 1.693(7) .
B6 B9 1.778(7) .
B6 B6 1.796(12) 7_575
B6 H6 1.09(2) .
B9 C12 1.677(7) .
B9 B11 1.761(7) .
B9 H9 1.10(2) .
B11 C12 1.705(9) .
B11 B5 1.753(8) 7_575
B11 B9 1.761(7) 7_575
B11 H11 1.09(2) .
C12 B9 1.677(7) 7_575
C12 B6 1.693(7) 7_575
C12 H12 1.09(2) .
C40 C43 1.417(6) .
C40 C41 1.440(6) .
C40 C40 1.452(9) 7_575
C41 C42 1.409(7) .
C41 H41 1.0000 .
C42 C41 1.409(7) 7_575
C42 H42 1.0000 .
C43 C44 1.363(6) .
C43 H43 0.9500 .
C44 C44 1.425(10) 7_575
C44 H44 0.9500 .
